data_1006042
loop_
_publ_author_name
'Rodriguez-Carvajal, J'
'Fernandez-Diaz, M T'
'Martinez, J L'

_publ_section_title
;
Neutron diffraction study on structural and magnetic properties of
La~2~NiO~4~
;
_journal_coden_ASTM JCOMEL
_journal_name_full 'Journal of Physics: Condensed Matter'
_journal_page_first 3215
_journal_page_last 3234
_journal_paper_doi 10.1088/0953-8984/3/19/002
_journal_volume 3
_journal_year 1991
_chemical_formula_structural 'La2 Ni O4'
_chemical_formula_sum 'La2 Ni O4'
_chemical_name_systematic 'Lanthanum nickel oxide'
_space_group_IT_number 64
_symmetry_cell_setting orthorhombic
_symmetry_Int_Tables_number 64
_symmetry_space_group_name_Hall '-B 2ab 2'
_symmetry_space_group_name_H-M 'B m a b'
_cell_angle_alpha 90
_cell_angle_beta 90
_cell_angle_gamma 90
_cell_formula_units_Z 4
_cell_length_a 5.4618(5)
_cell_length_b 5.4967(5)
_cell_length_c 12.561(2)
_cell_volume 377.1
_refine_ls_R_factor_all 0.074
_cod_database_code 1006042

loop_
_symmetry_equiv_pos_as_xyz
x,y,z
x,-y,-z
x,1/2+y,1/2-z
x,1/2-y,1/2+z
-x,-y,-z
-x,y,z
-x,1/2-y,1/2+z
-x,1/2+y,1/2-z
1/2+x,y,1/2+z
1/2+x,-y,1/2-z
1/2+x,1/2+y,-z
1/2+x,1/2-y,z
1/2-x,-y,1/2-z
1/2-x,y,1/2+z
1/2-x,1/2-y,z
1/2-x,1/2+y,-z

loop_
_atom_site_label
_atom_site_type_symbol
_atom_site_symmetry_multiplicity
_atom_site_Wyckoff_symbol
_atom_site_fract_x
_atom_site_fract_y
_atom_site_fract_z
_atom_site_occupancy
_atom_site_attached_hydrogens
_atom_site_calc_flag
La1 La3+ 8 f 0. -0.012(1) 0.3657(7) 1. 0 d
Ni1 Ni2+ 4 a 0. 0. 0. 1. 0 d
O1 O2- 8 e 0.25 0.25 -0.0160(9) 1. 0 d
O2 O2- 8 f 0. 0.053(2) 0.179(1) 1. 0 d

loop_
_atom_type_symbol
_atom_type_oxidation_number
La3+ 3.000
Ni2+ 2.000
O2- -2.000
